data_7048156
loop_
_publ_author_name
'Shao, Feng'
'Zhuang, Jia-Jia'
'Chen, Ming-Guang'
'Wang, Ning'
'Shi, Hai-Yan'
'Tong, Jia-Ping'
'Luo, Gang'
'Tao, Jun'
'Zheng, Lan-Sun'

_publ_section_title
;
 Facile and environmentally friendly synthesis of six heterometallic
 dumbbell-shaped MLn (M = Co, Ni; Ln = Eu, Gd, Dy) clusters as cryogenic
 magnetic coolants and molecular magnets.
;
_journal_issue 47
_journal_name_full 'Dalton transactions (Cambridge, England : 2003)'
_journal_page_first 16850
_journal_page_last 16854
_journal_paper_doi 10.1039/c8dt04153a
_journal_volume 47
_journal_year 2018
_chemical_formula_moiety 'C37 H74 Eu4 N2 Ni5 O44, 3(C H4 O)'
_chemical_formula_sum 'C40 H40 Eu4 N2 Ni5 O50'
_chemical_formula_weight 2250.13
_space_group_crystal_system monoclinic
_space_group_IT_number 14
_space_group_name_Hall '-P 2yn'
_space_group_name_H-M_alt 'P 1 21/n 1'
_symmetry_space_group_name_Hall '-P 2yn'
_symmetry_space_group_name_H-M 'P 1 21/n 1'
_atom_sites_solution_hydrogens mixed
_atom_sites_solution_primary iterative
_audit_creation_date 2018-11-03
_audit_creation_method
;
Olex2 1.2
(compiled 2018.05.29 svn.r3508 for OlexSys, GUI svn.r5506)
;
_audit_update_record
;
2018-11-03 deposited with the CCDC.
2018-11-14 downloaded from the CCDC.
;
_cell_angle_alpha 90
_cell_angle_beta 101.85(3)
_cell_angle_gamma 90
_cell_formula_units_Z 4
_cell_length_a 13.335(3)
_cell_length_b 28.284(6)
_cell_length_c 21.178(4)
_cell_measurement_reflns_used 11387
_cell_measurement_temperature 173(2)
_cell_measurement_theta_max 54.92
_cell_measurement_theta_min 6.07
_cell_volume 7817(3)
_computing_molecular_graphics 'Olex2 (Dolomanov et al., 2009)'
_computing_publication_material 'Olex2 (Dolomanov et al., 2009)'
_computing_structure_refinement 'ShelXL (Sheldrick, 2015)'
_computing_structure_solution 'olex2.solve (Bourhis et al., 2015)'
_diffrn_ambient_temperature 173(2)
_diffrn_measured_fraction_theta_full 0.972
_diffrn_measured_fraction_theta_max 0.967
_diffrn_measurement_device_type 'multiwire proportional'
_diffrn_measurement_method 'phi and omega scans'
_diffrn_radiation_monochromator graphite
_diffrn_radiation_type MoK\a
_diffrn_radiation_wavelength 0.71073
_diffrn_reflns_av_R_equivalents 0.0908
_diffrn_reflns_av_unetI/netI 0.0727
_diffrn_reflns_Laue_measured_fraction_full 0.972
_diffrn_reflns_Laue_measured_fraction_max 0.967
_diffrn_reflns_limit_h_max 15
_diffrn_reflns_limit_h_min -15
_diffrn_reflns_limit_k_max 34
_diffrn_reflns_limit_k_min -33
_diffrn_reflns_limit_l_max 25
_diffrn_reflns_limit_l_min -26
_diffrn_reflns_number 60142
_diffrn_reflns_point_group_measured_fraction_full 0.972
_diffrn_reflns_point_group_measured_fraction_max 0.967
_diffrn_reflns_theta_full 25.242
_diffrn_reflns_theta_max 25.999
_diffrn_reflns_theta_min 3.035
_exptl_absorpt_coefficient_mu 4.431
_exptl_absorpt_correction_T_max 0.642
_exptl_absorpt_correction_T_min 0.221
_exptl_absorpt_correction_type multi-scan
_exptl_crystal_colour green
_exptl_crystal_colour_primary green
_exptl_crystal_density_diffrn 1.912
_exptl_crystal_description block
_exptl_crystal_F_000 4344
_exptl_crystal_size_max 0.4
_exptl_crystal_size_mid 0.3
_exptl_crystal_size_min 0.1
_refine_diff_density_max 3.380
_refine_diff_density_min -1.735
_refine_diff_density_rms 0.223
_refine_ls_extinction_method none
_refine_ls_goodness_of_fit_ref 1.042
_refine_ls_hydrogen_treatment mixed
_refine_ls_matrix_type full
_refine_ls_number_parameters 885
_refine_ls_number_reflns 14875
_refine_ls_number_restraints 1335
_refine_ls_restrained_S_all 1.024
_refine_ls_R_factor_all 0.0979
_refine_ls_R_factor_gt 0.0747
_refine_ls_shift/su_max 0.013
_refine_ls_shift/su_mean 0.000
_refine_ls_structure_factor_coef Fsqd
_refine_ls_weighting_details 'w=1/[\s^2^(Fo^2^)+(0.0836P)^2^+111.1545P] where P=(Fo^2^+2Fc^2^)/3'
_refine_ls_weighting_scheme calc
_refine_ls_wR_factor_gt 0.1816
_refine_ls_wR_factor_ref 0.1943
_reflns_Friedel_coverage 0.000
_reflns_number_gt 11387
_reflns_number_total 14875
_reflns_threshold_expression 'I > 2\s(I)'
_cod_data_source_file c8dt04153a2.cif
_cod_data_source_block 4_Ni5Eu4
_cod_depositor_comments 'Adding full bibliography for 7048154--7048159.cif.'
_cod_original_cell_volume 7818(3)
_cod_database_code 7048156
_shelx_shelxl_version_number 2018/1
_shelx_space_group_comment
;
The symmetry employed for this shelxl refinement is uniquely defined
by the following loop, which should always be used as a source of
symmetry information in preference to the above space-group names.
They are only intended as comments.
;
_shelx_estimated_absorpt_t_max 0.666
_shelx_estimated_absorpt_t_min 0.270
_olex2_refinement_description
;
1. Fixed Uiso
 At 1.5 times of:
  All C(H,H,H) groups, All O(H) groups
2. Restrained distances
 O33-H33
 0.85 with sigma of 0.01
 O36-H36
 0.85 with sigma of 0.01
 O6-C6
 1.65 with sigma of 0.02
 C33-H33
 1.914091 with sigma of 0.02
 Eu3-H33
 2.891828 with sigma of 0.02
 C36-H36
 1.873283 with sigma of 0.02
 Eu2-H36
 2.936939 with sigma of 0.02
3. Rigid bond restraints
 C3, O3
 with sigma for 1-2 distances of 0.01 and sigma for 1-3 distances of 0.01
 O33, C33
 with sigma for 1-2 distances of 0.01 and sigma for 1-3 distances of 0.01
4. Uiso/Uaniso restraints and constraints
O7 \\sim O1 \\sim O8 \\sim O5 \\sim O4 \\sim O3 \\sim O6 \\sim O2 \\sim O16
\\sim O21 \\sim O23 \\sim O20 \\sim O15 \\sim O24 \\sim O13 \\sim O31 \\sim O19
\\sim O32 \\sim O14 \\sim O11 \\sim O22 \\sim O18 \\sim O12 \\sim O9 \\sim O17
\\sim O36 \\sim O27 \\sim O35 \\sim O38 \\sim O10 \\sim O33 \\sim O26 \\sim O29
\\sim O25 \\sim O28 \\sim O37 \\sim O39 \\sim O42 \\sim O30 \\sim O43 \\sim O40
\\sim O34 \\sim O44 \\sim O41 \\sim O45 \\sim O46 \\sim O47: within 3.8A with
sigma of 0.01 and sigma for terminal atoms of 0.02
All non-hydrogen atoms have similar U: within 2A with sigma of 0.04 and sigma
for terminal atoms of 0.08
C19 \\sim C31 \\sim C15 \\sim C23 \\sim C1 \\sim C11 \\sim C21 \\sim C32 \\sim
C13 \\sim C7 \\sim C2 \\sim C8 \\sim C29 \\sim C4 \\sim C17 \\sim C10 \\sim C25
\\sim C5 \\sim C24 \\sim C12 \\sim C36 \\sim C16 \\sim C27 \\sim C14 \\sim C9
\\sim C22 \\sim C30 \\sim C3 \\sim C35 \\sim C20 \\sim C37 \\sim C28 \\sim C38
\\sim C18 \\sim C46 \\sim C45 \\sim C33 \\sim C26 \\sim C47 \\sim C6: within
3.8A with sigma of 0.01 and sigma for terminal atoms of 0.02
Uanis(C3) \\sim Ueq: with sigma of 0.005 and sigma for terminal atoms of 0.01
Uanis(C6) \\sim Ueq: with sigma of 0.01 and sigma for terminal atoms of 0.05
Uanis(O6) \\sim Ueq: with sigma of 0.01 and sigma for terminal atoms of 0.05
5.a Me refined with riding coordinates:
 C1(H1A,H1B,H1C), C32(H32A,H32B,H32C), C7(H7A,H7B,H7C), C2(H2A,H2B,H2C),
 C8(H8A,H8B,H8C), C4(H4A,H4B,H4C), C10(H10A,H10B,H10C), C5(H5A,H5B,H5C),
 C24(H24A,H24B,H24C), C12(H12A,H12B,H12C), C36(H36A,H36B,H36C), C16(H16A,H16B,
 H16C), C14(H14A,H14B,H14C), C22(H22A,H22B,H22C), C30(H30A,H30B,H30C), C3(H3A,
 H3B,H3C), C35(H35A,H35B,H35C), C20(H20A,H20B,H20C), C37(H37A,H37B,H37C),
 C28(H28A,H28B,H28C), C38(H38A,H38B,H38C), C18(H18A,H18B,H18C), C33(H33A,H33B,
 H33C), C26(H26A,H26B,H26C)
5.b Idealised Me refined as rotating group:
 C46(H46A,H46B,H46C), C45(H45A,H45B,H45C), C47(H47A,H47B,H47C)
5.c Idealised tetrahedral OH refined as rotating group:
 O45(H45), O46(H46), O47(H47)
;
_olex2_submission_special_instructions 'No special instructions were received'

loop_
_space_group_symop_operation_xyz
'x, y, z'
'-x+1/2, y+1/2, -z+1/2'
'-x, -y, -z'
'x-1/2, -y-1/2, z-1/2'

loop_
_atom_site_label
_atom_site_type_symbol
_atom_site_fract_x
_atom_site_fract_y
_atom_site_fract_z
_atom_site_U_iso_or_equiv
_atom_site_adp_type
_atom_site_occupancy
_atom_site_site_symmetry_order
_atom_site_calc_flag
_atom_site_refinement_flags_posn
_atom_site_refinement_flags_adp
Eu1 Eu 0.32378(4) 0.70077(2) 0.80317(3) 0.03301(16) Uani 1 1 d . U
Eu3 Eu 0.89225(4) 0.96330(2) 0.76192(3) 0.03233(16) Uani 1 1 d D U
Eu2 Eu 0.10451(4) 0.77819(2) 0.69909(3) 0.03581(16) Uani 1 1 d D U
Eu4 Eu 0.68155(5) 1.04514(2) 0.66137(3) 0.03831(17) Uani 1 1 d . U
Ni4 Ni 0.63871(10) 0.95820(4) 0.76028(7) 0.0279(3) Uani 1 1 d . U
Ni2 Ni 0.35588(10) 0.78487(4) 0.69732(7) 0.0287(3) Uani 1 1 d . U
Ni1 Ni 0.24415(11) 0.69392(5) 0.64181(7) 0.0327(3) Uani 1 1 d . U
Ni5 Ni 0.75380(12) 1.04562(5) 0.82322(8) 0.0371(4) Uani 1 1 d . U
Ni3 Ni 0.49515(10) 0.87252(5) 0.72591(7) 0.0310(3) Uani 1 1 d . U
O7 O 0.7696(6) 0.9733(3) 0.8250(4) 0.0375(14) Uani 1 1 d . U
O1 O 0.1699(6) 0.6984(3) 0.7213(4) 0.0382(14) Uani 1 1 d . U
O8 O 0.8311(6) 1.0424(3) 0.7449(4) 0.0412(14) Uani 1 1 d . U
O5 O 0.6229(6) 1.0299(3) 0.7552(4) 0.0366(14) Uani 1 1 d . U
O4 O 0.3755(6) 0.7140(2) 0.7069(4) 0.0339(13) Uani 1 1 d . U
O3 O 0.2684(6) 0.7788(3) 0.7692(4) 0.0393(14) Uani 1 1 d . U
O6 O 0.7305(6) 0.9661(3) 0.6909(4) 0.0372(13) Uani 1 1 d D U
O2 O 0.2261(6) 0.7657(2) 0.6345(4) 0.0367(14) Uani 1 1 d . U
O16 O 0.4853(6) 0.8050(2) 0.7633(4) 0.0344(14) Uani 1 1 d . U
O21 O 0.5098(6) 0.9414(2) 0.6909(4) 0.0330(13) Uani 1 1 d . U
O23 O 0.6530(6) 0.8861(2) 0.7607(4) 0.0337(13) Uani 1 1 d . U
O20 O 0.5604(6) 0.9599(3) 0.8338(4) 0.0364(15) Uani 1 1 d . U
O15 O 0.4732(6) 0.7499(3) 0.8362(4) 0.0416(16) Uani 1 1 d . U
O24 O 0.8212(6) 0.8851(3) 0.7700(4) 0.0369(15) Uani 1 1 d . U
O13 O 0.1707(6) 0.8557(3) 0.6866(4) 0.0412(16) Uani 1 1 d . U
O31 O 0.9819(7) 0.9902(3) 0.6739(4) 0.0452(16) Uani 1 1 d . U
O19 O 0.4545(6) 0.8993(3) 0.8045(4) 0.0368(15) Uani 1 1 d . U
O32 O 0.9368(6) 0.9156(3) 0.6735(4) 0.0412(16) Uani 1 1 d . U
O14 O 0.3393(6) 0.8573(2) 0.6909(4) 0.0342(14) Uani 1 1 d . U
O11 O 0.1135(7) 0.6807(3) 0.5762(4) 0.0449(16) Uani 1 1 d . U
O22 O 0.5320(6) 0.9976(3) 0.6226(4) 0.0432(17) Uani 1 1 d . U
O18 O 0.5310(6) 0.8459(3) 0.6448(4) 0.0391(15) Uani 1 1 d . U
O12 O 0.0128(6) 0.7330(3) 0.6131(4) 0.0483(17) Uani 1 1 d . U
C19 C 0.4848(10) 0.9340(4) 0.8390(6) 0.041(3) Uani 1 1 d . U
N2 N 0.7880(9) 1.0568(5) 0.5558(6) 0.057(3) Uani 1 1 d . U
C31 C 0.9697(10) 0.9502(5) 0.6458(7) 0.048(3) Uani 1 1 d . U
C15 C 0.5097(9) 0.7867(4) 0.8204(6) 0.039(2) Uani 1 1 d . U
C23 C 0.7354(9) 0.8644(4) 0.7588(6) 0.041(2) Uani 1 1 d . U
C1 C 0.0969(9) 0.6625(4) 0.7237(6) 0.043(3) Uani 1 1 d . U
H1A H 0.067260 0.667163 0.760857 0.065 Uiso 1 1 calc R .
H1B H 0.044030 0.663812 0.685367 0.065 Uiso 1 1 calc R .
H1C H 0.129815 0.632162 0.726420 0.065 Uiso 1 1 calc R .
C11 C 0.0285(10) 0.7013(4) 0.5726(7) 0.046(3) Uani 1 1 d . U
C21 C 0.4885(10) 0.9596(4) 0.6357(7) 0.046(3) Uani 1 1 d . U
C32 C 0.9966(12) 0.9437(6) 0.5818(7) 0.062(4) Uani 1 1 d . U
H32A H 1.020121 0.973199 0.567694 0.093 Uiso 1 1 calc R .
H32B H 1.049826 0.920453 0.585029 0.093 Uiso 1 1 calc R .
H32C H 0.937237 0.933314 0.551237 0.093 Uiso 1 1 calc R .
C13 C 0.2547(9) 0.8783(4) 0.6924(6) 0.038(2) Uani 1 1 d . U
O9 O 0.3230(6) 0.6230(3) 0.7615(4) 0.0404(16) Uani 1 1 d . U
O17 O 0.4318(6) 0.7820(3) 0.6235(4) 0.0372(15) Uani 1 1 d . U
O36 O -0.0442(7) 0.8245(3) 0.6457(5) 0.0492(18) Uani 1 1 d D U
H36 H -0.042(5) 0.8540(10) 0.654(5) 0.074 Uiso 1 1 d DR .
O27 O 0.6851(7) 1.1222(3) 0.7096(5) 0.0506(18) Uani 1 1 d . U
O35 O 0.4462(7) 0.6539(3) 0.8776(4) 0.0505(18) Uani 1 1 d . U
O38 O 0.6667(7) 1.0371(3) 0.8946(4) 0.0469(17) Uani 1 1 d . U
O10 O 0.2714(6) 0.6241(3) 0.6543(4) 0.0407(16) Uani 1 1 d . U
O33 O 1.0381(7) 0.9165(3) 0.8139(4) 0.0476(18) Uani 1 1 d D U
H33 H 1.054(6) 0.894(3) 0.791(3) 0.071 Uiso 1 1 d DR .
O26 O 0.8841(7) 1.0568(3) 0.8907(4) 0.0470(17) Uani 1 1 d . U
O29 O 0.0559(7) 0.8266(3) 0.7858(4) 0.0465(17) Uani 1 1 d . U
O25 O 0.9844(6) 1.0056(3) 0.8522(4) 0.0463(17) Uani 1 1 d . U
O28 O 0.7290(7) 1.1156(3) 0.8174(5) 0.0483(17) Uani 1 1 d . U
O37 O 0.3323(7) 0.6999(3) 0.5709(4) 0.0478(17) Uani 1 1 d . U
O39 O 0.2096(7) 0.6698(3) 0.8732(5) 0.0574(18) Uani 1 1 d . U
O42 O 0.7401(8) 1.0186(3) 0.5631(5) 0.0588(19) Uani 1 1 d . U
O30 O 0.0192(7) 0.7519(3) 0.7859(5) 0.0549(17) Uani 1 1 d . U
O43 O 0.7898(8) 1.0885(3) 0.5968(5) 0.060(2) Uani 1 1 d . U
C7 C 0.7936(9) 0.9484(4) 0.8852(6) 0.043(2) Uani 1 1 d . U
H7A H 0.857552 0.959752 0.909985 0.064 Uiso 1 1 calc R .
H7B H 0.740328 0.953730 0.908831 0.064 Uiso 1 1 calc R .
H7C H 0.798839 0.915224 0.877219 0.064 Uiso 1 1 calc R .
O40 O 0.2932(8) 0.7331(4) 0.9076(5) 0.062(2) Uani 1 1 d . U
C2 C 0.1986(10) 0.7902(4) 0.5737(6) 0.044(3) Uani 1 1 d . U
H2A H 0.135865 0.777367 0.549321 0.066 Uiso 1 1 calc R .
H2B H 0.189644 0.823215 0.581410 0.066 Uiso 1 1 calc R .
H2C H 0.252106 0.786258 0.549966 0.066 Uiso 1 1 calc R .
O34 O 0.5564(8) 1.0939(4) 0.5885(6) 0.076(3) Uani 1 1 d . U
C8 C 0.9046(10) 1.0796(4) 0.7468(7) 0.045(3) Uani 1 1 d . U
H8A H 0.937327 1.076620 0.710636 0.068 Uiso 1 1 calc R .
H8B H 0.870511 1.109616 0.744918 0.068 Uiso 1 1 calc R .
H8C H 0.955190 1.077499 0.786136 0.068 Uiso 1 1 calc R .
C29 C 0.0213(10) 0.7919(5) 0.8127(7) 0.049(3) Uani 1 1 d . U
N1 N 0.2302(11) 0.7026(5) 0.9146(6) 0.069(4) Uani 1 1 d . U
C4 C 0.4721(9) 0.6922(4) 0.7060(6) 0.041(2) Uani 1 1 d . U
H4A H 0.466537 0.658616 0.711169 0.061 Uiso 1 1 calc R .
H4B H 0.491280 0.698716 0.665594 0.061 Uiso 1 1 calc R .
H4C H 0.523337 0.704555 0.740648 0.061 Uiso 1 1 calc R .
C17 C 0.5014(10) 0.8096(4) 0.6128(6) 0.047(3) Uani 1 1 d . U
C10 C 0.2937(11) 0.5497(4) 0.7073(7) 0.047(3) Uani 1 1 d . U
H10A H 0.314091 0.538269 0.750725 0.071 Uiso 1 1 calc R .
H10B H 0.225483 0.539059 0.689306 0.071 Uiso 1 1 calc R .
H10C H 0.339984 0.537924 0.681790 0.071 Uiso 1 1 calc R .
C25 C 0.9679(11) 1.0364(5) 0.8915(7) 0.053(3) Uani 1 1 d . U
C5 C 0.5261(10) 1.0513(4) 0.7582(7) 0.050(3) Uani 1 1 d . U
H5A H 0.531569 1.085027 0.755181 0.075 Uiso 1 1 calc R .
H5B H 0.474419 1.039943 0.723021 0.075 Uiso 1 1 calc R .
H5C H 0.507638 1.043173 0.798320 0.075 Uiso 1 1 calc R .
C24 C 0.7354(10) 0.8132(4) 0.7445(7) 0.048(3) Uani 1 1 d . U
H24A H 0.666412 0.801488 0.736810 0.073 Uiso 1 1 calc R .
H24B H 0.763596 0.808148 0.706788 0.073 Uiso 1 1 calc R .
H24C H 0.776138 0.796844 0.780463 0.073 Uiso 1 1 calc R .
C12 C -0.0599(11) 0.6898(5) 0.5192(8) 0.067(4) Uani 1 1 d . U
H12A H -0.118034 0.708540 0.523740 0.100 Uiso 1 1 calc R .
H12B H -0.041975 0.696695 0.478507 0.100 Uiso 1 1 calc R .
H12C H -0.076460 0.656897 0.520983 0.100 Uiso 1 1 calc R .
C36 C -0.1292(11) 0.8159(5) 0.5947(7) 0.062(4) Uani 1 1 d D U
H36A H -0.171842 0.843540 0.587758 0.093 Uiso 1 1 calc R .
H36B H -0.105396 0.808591 0.556047 0.093 Uiso 1 1 calc R .
H36C H -0.168062 0.789734 0.605859 0.093 Uiso 1 1 calc R .
C16 C 0.5890(10) 0.8111(5) 0.8705(7) 0.051(3) Uani 1 1 d . U
H16A H 0.611629 0.839275 0.852455 0.077 Uiso 1 1 calc R .
H16B H 0.559691 0.819198 0.906865 0.077 Uiso 1 1 calc R .
H16C H 0.646257 0.790298 0.884237 0.077 Uiso 1 1 calc R .
O44 O 0.8285(9) 1.0605(5) 0.5071(6) 0.086(3) Uani 1 1 d . U
C27 C 0.7063(11) 1.1388(5) 0.7657(8) 0.055(3) Uani 1 1 d . U
C14 C 0.2508(10) 0.9308(4) 0.7005(7) 0.048(3) Uani 1 1 d . U
H14A H 0.318383 0.943672 0.704381 0.073 Uiso 1 1 calc R .
H14B H 0.206046 0.944319 0.663670 0.073 Uiso 1 1 calc R .
H14C H 0.225557 0.937952 0.738735 0.073 Uiso 1 1 calc R .
O41 O 0.1914(10) 0.7031(5) 0.9627(6) 0.091(3) Uani 1 1 d . U
C9 C 0.2961(9) 0.6037(4) 0.7075(6) 0.042(2) Uani 1 1 d . U
C22 C 0.4093(11) 0.9399(5) 0.5842(7) 0.058(3) Uani 1 1 d . U
H22A H 0.404306 0.958594 0.545888 0.088 Uiso 1 1 calc R .
H22B H 0.426941 0.907977 0.575556 0.088 Uiso 1 1 calc R .
H22C H 0.344655 0.940143 0.597514 0.088 Uiso 1 1 calc R .
C30 C -0.0153(13) 0.7983(6) 0.8715(8) 0.073(4) Uani 1 1 d . U
H30A H -0.038550 0.768569 0.884966 0.109 Uiso 1 1 calc R .
H30B H 0.039189 0.810217 0.904530 0.109 Uiso 1 1 calc R .
H30C H -0.071059 0.820482 0.864293 0.109 Uiso 1 1 calc R .
C3 C 0.2870(13) 0.8154(6) 0.8238(8) 0.072(4) Uani 1 1 d . U
H3A H 0.242878 0.808884 0.853305 0.108 Uiso 1 1 calc R .
H3B H 0.357197 0.813869 0.846361 0.108 Uiso 1 1 calc R .
H3C H 0.272676 0.846497 0.805980 0.108 Uiso 1 1 calc R .
C35 C 0.5125(14) 0.6663(6) 0.9364(7) 0.078(5) Uani 1 1 d . U
H35A H 0.551403 0.639035 0.954031 0.116 Uiso 1 1 calc R .
H35B H 0.558280 0.690782 0.928739 0.116 Uiso 1 1 calc R .
H35C H 0.472697 0.677346 0.966417 0.116 Uiso 1 1 calc R .
C20 C 0.4276(11) 0.9482(5) 0.8902(7) 0.052(3) Uani 1 1 d . U
H20A H 0.459677 0.975424 0.912820 0.079 Uiso 1 1 calc R .
H20B H 0.357945 0.955628 0.870517 0.079 Uiso 1 1 calc R .
H20C H 0.428545 0.922565 0.920099 0.079 Uiso 1 1 calc R .
C37 C 0.3344(16) 0.6785(7) 0.5135(9) 0.096(7) Uani 1 1 d . U
H37A H 0.388347 0.691986 0.495458 0.144 Uiso 1 1 calc R .
H37B H 0.346420 0.645268 0.520355 0.144 Uiso 1 1 calc R .
H37C H 0.269926 0.683239 0.484282 0.144 Uiso 1 1 calc R .
C28 C 0.7054(13) 1.1921(5) 0.7754(9) 0.078(5) Uani 1 1 d . U
H28A H 0.723135 1.199183 0.820665 0.117 Uiso 1 1 calc R .
H28B H 0.754366 1.206580 0.753910 0.117 Uiso 1 1 calc R .
H28C H 0.638308 1.204247 0.757729 0.117 Uiso 1 1 calc R .
C38 C 0.6296(15) 1.0715(6) 0.9296(10) 0.090(5) Uani 1 1 d . U
H38A H 0.592356 1.056998 0.958703 0.135 Uiso 1 1 calc R .
H38B H 0.685714 1.089448 0.953707 0.135 Uiso 1 1 calc R .
H38C H 0.584761 1.092179 0.900713 0.135 Uiso 1 1 calc R .
C18 C 0.5490(14) 0.7977(6) 0.5578(9) 0.085(5) Uani 1 1 d . U
H18A H 0.519103 0.769161 0.537789 0.128 Uiso 1 1 calc R .
H18B H 0.537567 0.823030 0.526974 0.128 Uiso 1 1 calc R .
H18C H 0.621318 0.793223 0.572884 0.128 Uiso 1 1 calc R .
O45 O 0.4314(8) 0.5614(3) 0.8903(6) 0.061(2) Uani 1 1 d . U
H45 H 0.453490 0.541397 0.868657 0.092 Uiso 1 1 calc GR .
O46 O 0.1116(14) 0.6025(5) 0.4959(7) 0.111(4) Uani 1 1 d . U
H46 H 0.111515 0.623749 0.522146 0.166 Uiso 1 1 calc GR .
C46 C 0.1445(15) 0.5624(6) 0.5270(9) 0.081(5) Uiso 1 1 d . U
H46A H 0.126788 0.535999 0.498381 0.122 Uiso 1 1 calc GR .
H46B H 0.112627 0.558729 0.563497 0.122 Uiso 1 1 calc GR .
H46C H 0.217495 0.563664 0.541564 0.122 Uiso 1 1 calc GR .
O47 O 0.8828(18) 0.1314(7) 0.9779(8) 0.144(7) Uani 1 1 d . U
H47 H 0.884148 0.112504 0.948676 0.216 Uiso 1 1 calc GR .
C45 C 0.3317(15) 0.5501(6) 0.8943(9) 0.084(5) Uani 1 1 d . U
H45A H 0.299375 0.533214 0.856221 0.126 Uiso 1 1 calc GR .
H45B H 0.294136 0.578565 0.897978 0.126 Uiso 1 1 calc GR .
H45C H 0.332488 0.530615 0.931571 0.126 Uiso 1 1 calc GR .
C33 C 1.1206(15) 0.9216(7) 0.8708(9) 0.097(7) Uani 1 1 d D U
H33A H 1.164225 0.894312 0.874769 0.146 Uiso 1 1 calc R .
H33B H 1.159921 0.949389 0.866347 0.146 Uiso 1 1 calc R .
H33C H 1.091804 0.924456 0.908615 0.146 Uiso 1 1 calc R .
C26 C 1.0579(13) 1.0504(7) 0.9431(9) 0.085(5) Uani 1 1 d . U
H26A H 1.116848 1.032268 0.938375 0.127 Uiso 1 1 calc R .
H26B H 1.071869 1.083415 0.939274 0.127 Uiso 1 1 calc R .
H26C H 1.042659 1.044290 0.984743 0.127 Uiso 1 1 calc R .
C47 C 0.854(2) 0.1728(9) 0.9533(12) 0.122(8) Uiso 1 1 d . U
H47A H 0.902452 0.183783 0.928619 0.184 Uiso 1 1 calc GR .
H47B H 0.851474 0.194769 0.987430 0.184 Uiso 1 1 calc GR .
H47C H 0.787603 0.170240 0.925723 0.184 Uiso 1 1 calc GR .
C6 C 0.7018(14) 0.9239(6) 0.6302(8) 0.094(4) Uani 1 1 d D U

loop_
_atom_site_aniso_label
_atom_site_aniso_U_11
_atom_site_aniso_U_22
_atom_site_aniso_U_33
_atom_site_aniso_U_23
_atom_site_aniso_U_13
_atom_site_aniso_U_12
Eu1 0.0323(3) 0.0274(3) 0.0402(3) -0.0009(2) 0.0095(2) -0.0039(2)
Eu3 0.0220(3) 0.0263(3) 0.0483(4) -0.0007(2) 0.0062(2) -0.0010(2)
Eu2 0.0214(3) 0.0272(3) 0.0589(4) -0.0056(2) 0.0085(2) -0.0014(2)
Eu4 0.0326(4) 0.0287(3) 0.0535(4) 0.0089(2) 0.0087(3) 0.0009(2)
Ni4 0.0229(7) 0.0227(7) 0.0382(8) -0.0011(5) 0.0066(6) 0.0000(5)
Ni2 0.0216(7) 0.0246(7) 0.0401(8) -0.0026(5) 0.0072(6) -0.0027(5)
Ni1 0.0277(8) 0.0272(7) 0.0429(9) -0.0041(5) 0.0066(6) -0.0011(6)
Ni5 0.0316(9) 0.0265(7) 0.0534(10) -0.0082(6) 0.0095(7) -0.0034(6)
Ni3 0.0225(8) 0.0273(7) 0.0439(9) -0.0032(6) 0.0084(6) -0.0046(5)
O7 0.031(3) 0.033(3) 0.049(3) -0.002(2) 0.007(2) -0.001(2)
O1 0.034(3) 0.029(3) 0.054(3) -0.002(2) 0.016(3) -0.010(2)
O8 0.035(3) 0.033(3) 0.056(3) -0.005(2) 0.010(3) -0.002(2)
O5 0.028(3) 0.029(3) 0.053(3) -0.002(2) 0.011(2) 0.003(2)
O4 0.029(3) 0.027(3) 0.046(3) -0.003(2) 0.010(2) 0.001(2)
O3 0.034(3) 0.033(3) 0.052(3) -0.004(2) 0.012(2) -0.003(2)
O6 0.032(3) 0.034(3) 0.047(3) 0.002(2) 0.012(2) -0.002(2)
O2 0.032(3) 0.026(3) 0.050(3) -0.002(2) 0.005(2) -0.001(2)
O16 0.029(3) 0.030(3) 0.044(3) -0.001(2) 0.007(2) -0.001(2)
O21 0.024(3) 0.028(3) 0.047(3) -0.003(2) 0.008(2) -0.002(2)
O23 0.026(3) 0.027(3) 0.049(3) -0.003(2) 0.009(2) -0.003(2)
O20 0.030(3) 0.033(3) 0.049(3) -0.007(3) 0.014(3) -0.006(3)
O15 0.039(3) 0.037(3) 0.046(3) 0.001(3) 0.005(3) -0.007(3)
O24 0.027(3) 0.030(3) 0.054(3) -0.002(3) 0.010(3) 0.001(3)
O13 0.032(3) 0.033(3) 0.057(4) -0.002(3) 0.007(3) 0.001(3)
O31 0.043(3) 0.037(3) 0.057(3) 0.001(3) 0.013(3) -0.004(3)
O19 0.030(3) 0.032(3) 0.049(3) -0.007(3) 0.010(3) -0.006(3)
O32 0.039(4) 0.031(3) 0.056(4) -0.003(3) 0.015(3) -0.002(3)
O14 0.027(3) 0.028(3) 0.048(3) -0.003(2) 0.009(2) 0.001(2)
O11 0.041(4) 0.036(3) 0.056(4) -0.009(3) 0.007(3) -0.002(3)
O22 0.035(4) 0.040(3) 0.051(4) 0.011(3) 0.004(3) 0.003(3)
O18 0.033(3) 0.037(3) 0.050(3) -0.002(3) 0.013(3) -0.007(3)
O12 0.038(3) 0.034(3) 0.068(4) -0.008(3) 0.000(3) -0.003(3)
C19 0.037(6) 0.045(6) 0.044(6) -0.001(5) 0.014(5) 0.003(5)
N2 0.044(7) 0.080(8) 0.051(7) 0.019(6) 0.016(5) -0.010(6)
C31 0.043(7) 0.044(6) 0.057(7) -0.010(5) 0.013(5) 0.005(5)
C15 0.033(5) 0.040(5) 0.046(5) -0.006(4) 0.014(4) -0.006(4)
C23 0.032(5) 0.035(5) 0.057(6) 0.006(4) 0.012(4) -0.001(4)
C1 0.028(6) 0.037(6) 0.065(7) -0.006(5) 0.008(5) -0.005(5)
C11 0.035(6) 0.041(5) 0.057(6) -0.004(5) -0.002(5) -0.003(5)
C21 0.032(5) 0.045(5) 0.059(6) 0.005(5) 0.008(5) 0.007(5)
C32 0.058(9) 0.065(9) 0.065(9) -0.010(7) 0.018(7) -0.006(7)
C13 0.030(5) 0.032(5) 0.049(6) 0.002(4) 0.003(4) 0.000(4)
O9 0.039(3) 0.031(3) 0.051(3) -0.001(3) 0.010(3) -0.007(3)
O17 0.034(3) 0.032(3) 0.048(3) -0.006(3) 0.013(3) -0.001(3)
O36 0.039(4) 0.037(3) 0.068(4) -0.008(3) 0.002(3) 0.004(3)
O27 0.044(4) 0.036(3) 0.072(4) 0.003(3) 0.011(3) 0.000(3)
O35 0.050(4) 0.045(4) 0.054(4) 0.003(3) 0.004(3) -0.004(3)
O38 0.041(4) 0.044(3) 0.059(4) -0.013(3) 0.017(3) -0.005(3)
O10 0.040(3) 0.031(3) 0.051(3) -0.005(3) 0.010(3) 0.000(3)
O33 0.037(4) 0.039(4) 0.061(4) -0.001(3) -0.001(3) 0.005(3)
O26 0.035(3) 0.045(3) 0.059(4) -0.013(3) 0.005(3) -0.008(3)
O29 0.045(4) 0.032(3) 0.063(4) -0.004(3) 0.011(3) 0.000(3)
O25 0.036(3) 0.041(3) 0.058(4) -0.008(3) 0.002(3) -0.002(3)
O28 0.042(4) 0.036(3) 0.067(4) -0.011(3) 0.012(3) 0.000(3)
O37 0.047(4) 0.042(3) 0.057(4) -0.010(3) 0.019(3) -0.006(3)
O39 0.055(4) 0.060(4) 0.060(4) -0.003(3) 0.019(3) -0.014(3)
O42 0.060(4) 0.054(4) 0.061(4) 0.006(3) 0.011(3) -0.006(3)
O30 0.052(4) 0.042(3) 0.074(4) -0.005(3) 0.019(3) -0.006(3)
O43 0.058(4) 0.056(4) 0.069(4) -0.003(4) 0.020(4) -0.015(4)
C7 0.032(5) 0.043(5) 0.052(6) 0.001(4) 0.005(4) -0.009(4)
O40 0.064(4) 0.063(4) 0.062(4) -0.012(3) 0.021(4) -0.012(4)
C2 0.041(6) 0.040(5) 0.049(6) 0.007(4) 0.001(5) -0.004(4)
O34 0.065(6) 0.076(6) 0.081(6) 0.027(5) 0.003(5) 0.020(5)
C8 0.039(7) 0.029(6) 0.068(8) 0.001(5) 0.011(6) 0.003(5)
C29 0.045(7) 0.046(6) 0.058(7) -0.008(5) 0.014(6) 0.003(5)
N1 0.066(9) 0.099(10) 0.050(7) -0.008(7) 0.034(6) -0.021(7)
C4 0.037(5) 0.037(5) 0.051(6) -0.001(4) 0.012(4) 0.004(4)
C17 0.052(7) 0.039(6) 0.057(7) -0.013(5) 0.031(6) -0.015(5)
C10 0.053(8) 0.026(6) 0.061(8) -0.002(5) 0.008(6) 0.005(5)
C25 0.040(6) 0.055(6) 0.059(6) -0.011(5) 0.002(5) -0.004(5)
C5 0.042(6) 0.038(5) 0.073(6) -0.004(5) 0.015(5) 0.002(4)
C24 0.033(6) 0.036(6) 0.079(7) -0.007(5) 0.019(5) 0.006(5)
C12 0.039(8) 0.063(9) 0.089(10) -0.011(7) -0.010(7) 0.004(6)
C36 0.044(9) 0.059(9) 0.076(11) -0.025(7) -0.003(7) 0.001(7)
C16 0.046(7) 0.049(6) 0.055(7) -0.001(5) 0.001(5) -0.011(5)
O44 0.072(7) 0.115(8) 0.073(7) 0.003(6) 0.020(6) -0.022(6)
C27 0.045(6) 0.038(5) 0.080(7) -0.004(5) 0.007(5) 0.002(5)
C14 0.031(6) 0.038(6) 0.076(8) -0.004(5) 0.012(5) 0.003(5)
O41 0.082(8) 0.124(9) 0.077(7) -0.012(6) 0.037(6) -0.026(7)
C9 0.037(6) 0.033(5) 0.055(6) -0.009(4) 0.008(5) 0.001(4)
C22 0.044(7) 0.060(8) 0.065(8) 0.002(6) -0.001(6) -0.004(6)
C30 0.056(9) 0.083(10) 0.084(11) 0.016(8) 0.025(8) 0.000(8)
C3 0.071(7) 0.071(6) 0.071(6) -0.006(5) 0.011(6) -0.003(6)
C35 0.095(14) 0.073(11) 0.054(10) 0.003(8) -0.011(9) 0.005(9)
C20 0.047(8) 0.061(8) 0.055(8) -0.016(6) 0.026(6) -0.005(6)
C37 0.114(16) 0.111(15) 0.075(13) -0.039(11) 0.048(11) -0.049(13)
C28 0.068(10) 0.036(7) 0.122(13) -0.015(8) 0.001(9) 0.000(7)
C38 0.098(12) 0.068(10) 0.120(12) -0.036(9) 0.061(10) -0.025(9)
C18 0.099(12) 0.081(10) 0.092(11) -0.042(8) 0.059(9) -0.048(9)
O45 0.054(6) 0.044(5) 0.088(7) 0.007(5) 0.020(5) 0.004(4)
O46 0.133(10) 0.090(8) 0.101(9) -0.009(7) 0.001(8) -0.001(8)
O47 0.186(18) 0.132(15) 0.110(13) -0.037(11) 0.024(13) 0.020(13)
C45 0.092(15) 0.074(12) 0.088(13) 0.009(9) 0.024(11) -0.002(10)
C33 0.084(14) 0.076(12) 0.113(15) -0.017(11) -0.025(10) 0.000(10)
C26 0.056(10) 0.102(11) 0.086(11) -0.041(9) -0.010(8) 0.003(8)
C6 0.070(9) 0.115(9) 0.097(9) 0.042(8) 0.019(8) 0.020(8)

loop_
_atom_type_symbol
_atom_type_description
_atom_type_scat_dispersion_real
_atom_type_scat_dispersion_imag
_atom_type_scat_source
C C 0.0033 0.0016 'International Tables Vol C Tables 4.2.6.8 and 6.1.1.4'
H H 0.0000 0.0000 'International Tables Vol C Tables 4.2.6.8 and 6.1.1.4'
N N 0.0061 0.0033 'International Tables Vol C Tables 4.2.6.8 and 6.1.1.4'
O O 0.0106 0.0060 'International Tables Vol C Tables 4.2.6.8 and 6.1.1.4'
Ni Ni 0.3393 1.1124 'International Tables Vol C Tables 4.2.6.8 and 6.1.1.4'
Eu Eu -0.1578 3.6682 'International Tables Vol C Tables 4.2.6.8 and 6.1.1.4'

loop_
_geom_angle_atom_site_label_1
_geom_angle_atom_site_label_2
_geom_angle_atom_site_label_3
_geom_angle
Ni2 Eu1 Ni1 54.56(3)
O1 Eu1 Ni2 75.21(18)
O1 Eu1 Ni1 38.81(19)
O1 Eu1 O15 139.4(3)
O1 Eu1 O35 144.9(3)
O1 Eu1 O39 83.4(3)
O1 Eu1 O40 112.2(3)
O1 Eu1 N1 98.2(3)
O1 Eu1 C4 94.8(3)
O4 Eu1 Ni2 36.33(17)
O4 Eu1 Ni1 37.26(19)
O4 Eu1 O1 74.5(3)
O4 Eu1 O3 73.4(3)
O4 Eu1 O15 77.6(3)
O4 Eu1 O9 78.5(3)
O4 Eu1 O35 112.3(3)
O4 Eu1 O39 155.6(3)
O4 Eu1 O40 148.4(3)
O4 Eu1 N1 167.0(4)
O4 Eu1 C4 25.0(3)
O3 Eu1 Ni2 38.6(2)
O3 Eu1 Ni1 74.6(2)
O3 Eu1 O1 69.1(3)
O3 Eu1 O15 75.0(3)
O3 Eu1 O35 145.8(3)
O3 Eu1 O39 108.4(3)
O3 Eu1 O40 80.3(3)
O3 Eu1 N1 94.0(4)
O3 Eu1 C4 94.1(3)
O15 Eu1 Ni2 64.83(19)
O15 Eu1 Ni1 113.4(2)
O15 Eu1 O35 73.7(3)
O15 Eu1 O39 126.8(3)
O15 Eu1 O40 78.9(3)
O15 Eu1 N1 102.8(3)
O15 Eu1 C4 69.0(3)
O9 Eu1 Ni2 113.6(2)
O9 Eu1 Ni1 66.0(2)
O9 Eu1 O1 76.5(3)
O9 Eu1 O3 140.2(3)
O9 Eu1 O15 125.7(3)
O9 Eu1 O35 71.6(3)
O9 Eu1 O39 86.5(3)
O9 Eu1 O40 132.8(3)
O9 Eu1 N1 110.6(4)
O9 Eu1 C4 68.9(3)
O35 Eu1 Ni2 131.5(2)
O35 Eu1 Ni1 131.3(2)
O35 Eu1 O39 80.4(3)
O35 Eu1 O40 80.5(3)
O35 Eu1 N1 79.9(4)
O35 Eu1 C4 87.3(3)
O39 Eu1 Ni2 145.5(2)
O39 Eu1 Ni1 118.6(2)
O39 Eu1 O40 51.1(3)
O39 Eu1 N1 26.0(3)
O39 Eu1 C4 154.9(3)
O40 Eu1 Ni2 113.4(2)
O40 Eu1 Ni1 147.4(3)
O40 Eu1 N1 25.2(3)
O40 Eu1 C4 147.7(3)
N1 Eu1 Ni2 132.0(3)
N1 Eu1 Ni1 137.0(3)
N1 Eu1 C4 166.4(4)
C4 Eu1 Ni2 55.5(2)
C4 Eu1 Ni1 56.0(2)
Ni4 Eu3 Ni5 53.89(4)
O7 Eu3 Ni4 36.14(19)
O7 Eu3 Ni5 36.51(19)
O7 Eu3 O8 73.4(3)
O7 Eu3 O6 72.8(3)
O7 Eu3 O24 74.9(3)
O7 Eu3 O31 151.5(3)
O7 Eu3 O32 143.5(3)
O7 Eu3 C31 157.1(3)
O7 Eu3 O33 113.5(3)
O7 Eu3 O25 77.6(3)
O7 Eu3 C7 24.4(3)
O8 Eu3 Ni4 74.2(2)
O8 Eu3 Ni5 38.5(2)
O8 Eu3 O24 137.7(3)
O8 Eu3 O31 78.8(3)
O8 Eu3 O32 121.7(3)
O8 Eu3 C31 99.4(3)
O8 Eu3 O33 143.1(3)
O8 Eu3 C7 93.5(3)
O6 Eu3 Ni4 38.22(19)
O6 Eu3 Ni5 73.95(19)
O6 Eu3 O8 68.5(3)
O6 Eu3 O24 75.9(3)
O6 Eu3 O31 91.6(3)
O6 Eu3 O32 82.3(3)
O6 Eu3 C31 84.3(3)
O6 Eu3 O33 148.2(3)
O6 Eu3 O25 138.6(3)
O6 Eu3 C7 92.9(3)
O24 Eu3 Ni4 63.70(18)
O24 Eu3 Ni5 110.34(18)
O24 Eu3 O31 125.2(3)
O24 Eu3 O32 73.4(3)
O24 Eu3 C31 99.0(3)
O24 Eu3 C7 65.7(3)
O31 Eu3 Ni4 129.0(2)
O31 Eu3 Ni5 116.90(19)
O31 Eu3 C31 26.2(3)
O31 Eu3 C7 169.0(3)
O32 Eu3 Ni4 111.33(19)
O32 Eu3 Ni5 153.8(2)
O32 Eu3 O31 52.0(3)
O32 Eu3 C31 25.9(3)
O32 Eu3 C7 138.7(3)
C31 Eu3 Ni4 121.3(3)
C31 Eu3 Ni5 137.2(3)
C31 Eu3 C7 164.6(3)
O33 Eu3 Ni4 133.6(2)
O33 Eu3 Ni5 130.6(2)
O33 Eu3 O24 76.1(3)
O33 Eu3 O31 92.4(3)
O33 Eu3 O32 75.6(3)
O33 Eu3 C31 85.6(3)
O33 Eu3 C7 89.1(3)
O25 Eu3 Ni4 112.4(2)
O25 Eu3 Ni5 65.0(2)
O25 Eu3 O8 75.7(3)
O25 Eu3 O24 123.2(3)
O25 Eu3 O31 101.4(3)
O25 Eu3 O32 136.0(3)
O25 Eu3 C31 122.4(4)
O25 Eu3 O33 71.0(3)
O25 Eu3 C7 68.8(3)
C7 Eu3 Ni4 54.6(2)
C7 Eu3 Ni5 55.1(2)
Ni2 Eu2 Ni1 54.22(3)
O1 Eu2 Ni2 74.66(18)
O1 Eu2 Ni1 38.41(19)
O1 Eu2 O36 144.1(3)
O1 Eu2 O29 120.5(3)
O1 Eu2 O30 77.2(3)
O1 Eu2 C2 94.2(3)
O1 Eu2 C29 98.5(3)
O3 Eu2 Ni2 38.4(2)
O3 Eu2 Ni1 74.15(19)
O3 Eu2 O1 68.8(3)
O3 Eu2 O13 75.6(3)
O3 Eu2 O36 146.9(3)
O3 Eu2 O29 83.1(3)
O3 Eu2 O30 92.4(3)
O3 Eu2 C2 92.9(3)
O3 Eu2 C29 86.5(3)
O2 Eu2 Ni2 36.38(19)
O2 Eu2 Ni1 36.27(18)
O2 Eu2 O1 73.2(3)
O2 Eu2 O3 73.1(3)
O2 Eu2 O13 76.1(3)
O2 Eu2 O12 77.2(3)
O2 Eu2 O36 113.6(3)
O2 Eu2 O29 146.0(3)
O2 Eu2 O30 150.0(3)
O2 Eu2 C2 24.9(3)
O2 Eu2 C29 159.6(3)
O13 Eu2 Ni2 63.75(19)
O13 Eu2 Ni1 111.2(2)
O13 Eu2 O1 138.1(3)
O13 Eu2 O36 75.0(3)
O13 Eu2 O29 74.6(3)
O13 Eu2 O30 126.4(3)
O13 Eu2 C2 66.0(3)
O13 Eu2 C29 100.5(3)
O12 Eu2 Ni2 112.5(2)
O12 Eu2 Ni1 65.1(2)
O12 Eu2 O1 75.8(3)
O12 Eu2 O3 138.8(3)
O12 Eu2 O13 123.8(3)
O12 Eu2 O36 71.9(3)
O12 Eu2 O29 134.4(3)
O12 Eu2 O30 99.7(3)
O12 Eu2 C2 69.1(3)
O12 Eu2 C29 119.5(4)
O36 Eu2 Ni2 132.7(2)
O36 Eu2 Ni1 131.4(2)
O36 Eu2 O29 74.8(3)
O36 Eu2 O30 93.0(3)
O36 Eu2 C2 88.7(3)
O36 Eu2 C29 84.2(4)
O29 Eu2 Ni2 112.9(2)
O29 Eu2 Ni1 153.7(2)
O29 Eu2 C2 140.1(3)
O29 Eu2 C29 26.1(3)
O30 Eu2 Ni2 129.6(2)
O30 Eu2 Ni1 115.2(2)
O30 Eu2 O29 52.0(3)
O30 Eu2 C2 167.4(3)
O30 Eu2 C29 25.9(3)
C2 Eu2 Ni2 54.5(2)
C2 Eu2 Ni1 55.8(2)
C29 Eu2 Ni2 123.9(3)
C29 Eu2 Ni1 136.7(3)
C29 Eu2 C2 166.1(4)
Ni4 Eu4 Ni5 54.32(4)
O8 Eu4 Ni4 74.7(2)
O8 Eu4 Ni5 38.9(2)
O8 Eu4 O22 138.1(3)
O8 Eu4 N2 96.2(3)
O8 Eu4 O27 76.9(3)
O8 Eu4 O42 104.7(3)
O8 Eu4 O43 86.2(3)
O8 Eu4 O34 147.6(3)
O8 Eu4 C5 94.6(3)
O5 Eu4 Ni4 36.76(18)
O5 Eu4 Ni5 37.32(19)
O5 Eu4 O8 74.7(3)
O5 Eu4 O6 73.9(3)
O5 Eu4 O22 77.7(3)
O5 Eu4 N2 170.0(3)
O5 Eu4 O27 77.5(3)
O5 Eu4 O42 151.7(3)
O5 Eu4 O43 153.1(3)
O5 Eu4 O34 109.7(3)
O5 Eu4 C5 24.0(3)
O6 Eu4 Ni4 38.66(19)
O6 Eu4 Ni5 74.35(19)
O6 Eu4 O8 68.3(3)
O6 Eu4 O22 74.2(3)
O6 Eu4 N2 99.1(3)
O6 Eu4 O27 139.5(3)
O6 Eu4 O42 79.6(3)
O6 Eu4 O43 116.5(3)
O6 Eu4 O34 144.0(3)
O6 Eu4 C5 93.6(3)
O22 Eu4 Ni4 64.41(19)
O22 Eu4 Ni5 113.2(2)
O22 Eu4 N2 107.6(3)
O22 Eu4 O42 85.8(3)
O22 Eu4 O43 128.1(3)
O22 Eu4 O34 71.9(3)
O22 Eu4 C5 69.5(3)
N2 Eu4 Ni4 137.5(3)
N2 Eu4 Ni5 134.5(2)
N2 Eu4 C5 165.7(3)
O27 Eu4 Ni4 113.0(2)
O27 Eu4 Ni5 65.6(2)
O27 Eu4 O22 126.5(3)
O27 Eu4 N2 104.7(4)
O27 Eu4 O42 130.4(3)
O27 Eu4 O43 79.9(3)
O27 Eu4 O34 73.1(4)
O27 Eu4 C5 68.8(3)
O42 Eu4 Ni4 115.2(2)
O42 Eu4 Ni5 141.4(2)
O42 Eu4 N2 26.0(3)
O42 Eu4 O43 51.3(3)
O42 Eu4 C5 155.2(3)
O43 Eu4 Ni4 153.0(2)
O43 Eu4 Ni5 118.5(2)
O43 Eu4 N2 25.2(3)
O43 Eu4 C5 147.6(3)
O34 Eu4 Ni4 128.6(3)
O34 Eu4 Ni5 130.9(3)
O34 Eu4 N2 80.1(4)
O34 Eu4 O42 86.2(4)
O34 Eu4 O43 77.0(4)
O34 Eu4 C5 85.7(4)
C5 Eu4 Ni4 54.9(2)
C5 Eu4 Ni5 55.7(3)
Eu4 Ni4 Eu3 71.13(3)
O7 Ni4 Eu3 42.6(2)
O7 Ni4 Eu4 92.0(2)
O7 Ni4 O5 83.8(3)
O7 Ni4 O6 84.6(3)
O7 Ni4 O21 176.9(3)
O7 Ni4 O23 98.1(3)
O7 Ni4 O20 89.1(3)
O5 Ni4 Eu3 92.9(2)
O5 Ni4 Eu4 42.9(2)
O5 Ni4 O6 85.8(3)
O5 Ni4 O21 97.4(3)
O5 Ni4 O23 177.3(3)
O5 Ni4 O20 87.3(3)
O6 Ni4 Eu3 43.9(2)
O6 Ni4 Eu4 44.7(2)
O21 Ni4 Eu3 134.4(2)
O21 Ni4 Eu4 87.0(2)
O21 Ni4 O6 92.6(3)
O23 Ni4 Eu3 87.2(2)
O23 Ni4 Eu4 134.8(2)
O23 Ni4 O6 92.4(3)
O23 Ni4 O21 80.7(3)
O20 Ni4 Eu3 131.1(2)
O20 Ni4 Eu4 129.6(2)
O20 Ni4 O6 171.1(3)
O20 Ni4 O21 93.8(3)
O20 Ni4 O23 94.7(3)
Eu1 Ni2 Eu2 71.87(4)
O4 Ni2 Eu1 42.6(2)
O4 Ni2 Eu2 93.0(2)
O4 Ni2 O3 85.7(3)
O4 Ni2 O2 82.9(3)
O4 Ni2 O16 97.6(3)
O4 Ni2 O14 177.9(3)
O4 Ni2 O17 87.9(3)
O3 Ni2 Eu1 45.0(2)
O3 Ni2 Eu2 44.5(2)
O2 Ni2 Eu1 92.3(2)
O2 Ni2 Eu2 43.5(2)
O2 Ni2 O3 85.8(3)
O2 Ni2 O16 178.2(3)
O2 Ni2 O14 99.0(3)
O2 Ni2 O17 88.7(3)
O16 Ni2 Eu1 86.9(2)
O16 Ni2 Eu2 134.7(2)
O16 Ni2 O3 92.5(3)
O14 Ni2 Eu1 136.2(2)
O14 Ni2 Eu2 87.9(2)
O14 Ni2 O3 93.5(3)
O14 Ni2 O16 80.5(3)
O17 Ni2 Eu1 129.7(2)
O17 Ni2 Eu2 131.4(2)
O17 Ni2 O3 172.1(3)
O17 Ni2 O16 93.0(3)
O17 Ni2 O14 93.0(3)
Eu1 Ni1 Eu2 71.30(4)
O1 Ni1 Eu1 45.1(2)
O1 Ni1 Eu2 45.3(2)
O4 Ni1 Eu1 42.5(2)
O4 Ni1 Eu2 91.2(2)
O4 Ni1 O1 85.7(3)
O4 Ni1 O37 86.2(3)
O2 Ni1 Eu1 91.5(2)
O2 Ni1 Eu2 42.8(2)
O2 Ni1 O1 86.2(3)
O2 Ni1 O4 81.3(3)
O2 Ni1 O37 86.6(3)
O11 Ni1 Eu1 138.9(3)
O11 Ni1 Eu2 85.3(2)
O11 Ni1 O1 94.6(3)
O11 Ni1 O4 174.7(3)
O11 Ni1 O2 93.4(3)
O11 Ni1 O37 93.0(4)
O10 Ni1 Eu1 85.0(2)
O10 Ni1 Eu2 137.5(2)
O10 Ni1 O1 93.1(3)
O10 Ni1 O4 94.4(3)
O10 Ni1 O2 175.6(3)
O10 Ni1 O11 90.9(3)
O10 Ni1 O37 93.5(3)
O37 Ni1 Eu1 128.0(3)
O37 Ni1 Eu2 128.9(2)
O37 Ni1 O1 169.8(3)
Eu4 Ni5 Eu3 70.84(4)
O7 Ni5 Eu3 42.4(2)
O7 Ni5 Eu4 91.2(2)
O7 Ni5 O8 84.6(3)
O7 Ni5 O5 82.4(3)
O7 Ni5 O38 86.7(3)
O8 Ni5 Eu3 44.2(2)
O8 Ni5 Eu4 44.7(2)
O5 Ni5 Eu3 92.0(2)
O5 Ni5 Eu4 42.8(2)
O5 Ni5 O8 85.6(3)
O5 Ni5 O38 87.9(3)
O38 Ni5 Eu3 128.4(2)
O38 Ni5 Eu4 130.3(3)
O38 Ni5 O8 169.8(3)
O26 Ni5 Eu3 85.5(2)
O26 Ni5 Eu4 137.8(3)
O26 Ni5 O7 94.2(3)
O26 Ni5 O8 94.2(3)
O26 Ni5 O5 176.6(3)
O26 Ni5 O38 91.8(4)
O28 Ni5 Eu3 138.6(3)
O28 Ni5 Eu4 86.1(3)
O28 Ni5 O7 176.0(3)
O28 Ni5 O8 95.4(3)
O28 Ni5 O5 93.6(3)
O28 Ni5 O38 92.8(4)
O28 Ni5 O26 89.8(4)
O16 Ni3 O21 177.9(3)
O16 Ni3 O23 99.8(3)
O16 Ni3 O14 79.1(3)
O21 Ni3 O23 78.3(3)
O19 Ni3 O16 88.9(3)
O19 Ni3 O21 90.2(3)
O19 Ni3 O23 93.5(3)
O19 Ni3 O14 87.4(3)
O19 Ni3 O18 178.0(3)
O14 Ni3 O21 102.8(3)
O14 Ni3 O23 178.6(3)
O18 Ni3 O16 91.5(3)
O18 Ni3 O21 89.4(3)
O18 Ni3 O23 88.3(3)
O18 Ni3 O14 90.8(3)
Ni4 O7 Eu3 101.2(3)
Ni4 O7 Ni5 97.3(3)
Ni5 O7 Eu3 101.1(3)
C7 O7 Eu3 113.3(7)
C7 O7 Ni4 120.1(7)
C7 O7 Ni5 120.5(7)
Eu1 O1 Eu2 109.4(3)
Ni1 O1 Eu1 96.1(3)
Ni1 O1 Eu2 96.3(3)
C1 O1 Eu1 119.1(7)
C1 O1 Eu2 116.8(7)
C1 O1 Ni1 115.0(7)
Eu4 O8 Eu3 110.6(3)
Ni5 O8 Eu3 97.4(3)
Ni5 O8 Eu4 96.4(3)
C8 O8 Eu3 118.3(7)
C8 O8 Eu4 117.4(7)
C8 O8 Ni5 112.6(7)
Ni4 O5 Eu4 100.3(3)
Ni4 O5 Ni5 96.5(3)
Ni5 O5 Eu4 99.9(3)
C5 O5 Eu4 115.0(7)
C5 O5 Ni4 120.0(7)
C5 O5 Ni5 121.1(7)
Ni2 O4 Eu1 101.1(3)
Ni2 O4 Ni1 97.5(3)
Ni1 O4 Eu1 100.3(3)
C4 O4 Eu1 111.9(7)
C4 O4 Ni2 121.5(7)
C4 O4 Ni1 120.8(7)
Eu2 O3 Eu1 111.7(3)
Ni2 O3 Eu1 96.3(3)
Ni2 O3 Eu2 97.1(3)
C3 O3 Eu1 113.9(8)
C3 O3 Eu2 117.4(8)
C3 O3 Ni2 117.5(8)
Eu3 O6 Eu4 111.4(3)
Ni4 O6 Eu3 97.9(3)
Ni4 O6 Eu4 96.6(3)
C6 O6 Eu3 118.8(7)
C6 O6 Eu4 116.4(7)
C6 O6 Ni4 111.8(8)
Ni2 O2 Eu2 100.2(3)
Ni2 O2 Ni1 98.3(3)
Ni1 O2 Eu2 100.9(3)
C2 O2 Eu2 111.6(7)
C2 O2 Ni2 118.9(7)
C2 O2 Ni1 123.2(7)
Ni2 O16 Ni3 96.0(3)
C15 O16 Ni2 122.5(7)
C15 O16 Ni3 134.4(7)
Ni4 O21 Ni3 94.9(3)
C21 O21 Ni4 124.2(8)
C21 O21 Ni3 133.4(8)
Ni4 O23 Ni3 95.4(3)
C23 O23 Ni4 124.2(7)
C23 O23 Ni3 135.1(7)
C19 O20 Ni4 126.3(7)
C15 O15 Eu1 139.6(8)
C23 O24 Eu3 139.6(7)
C13 O13 Eu2 141.6(7)
C31 O31 Eu3 92.5(8)
C19 O19 Ni3 132.7(8)
C31 O32 Eu3 95.2(7)
Ni2 O14 Ni3 95.5(3)
C13 O14 Ni2 122.9(7)
C13 O14 Ni3 135.0(7)
C11 O11 Ni1 126.2(8)
C21 O22 Eu4 141.0(8)
C17 O18 Ni3 131.5(8)
C11 O12 Eu2 139.9(8)
O20 C19 C20 116.1(11)
O19 C19 O20 124.9(11)
O19 C19 C20 119.0(11)
O42 N2 Eu4 58.4(6)
O43 N2 Eu4 59.1(6)
O43 N2 O42 117.5(11)
O43 N2 O44 124.1(13)
O44 N2 Eu4 175.6(10)
O44 N2 O42 118.4(13)
O31 C31 Eu3 61.3(7)
O31 C31 C32 120.3(13)
O32 C31 Eu3 58.9(6)
O32 C31 O31 119.5(12)
O32 C31 C32 120.1(12)
C32 C31 Eu3 173.1(10)
O16 C15 C16 118.8(10)
O15 C15 O16 124.0(11)
O15 C15 C16 117.3(11)
O23 C23 C24 121.1(11)
O24 C23 O23 121.9(10)
O24 C23 C24 117.0(11)
O11 C11 O12 123.2(11)
O11 C11 C12 120.4(12)
O12 C11 C12 116.4(12)
O21 C21 O22 121.4(12)
O21 C21 C22 121.8(12)
O22 C21 C22 116.7(12)
O13 C13 O14 121.8(10)
O13 C13 C14 117.3(10)
O14 C13 C14 121.0(10)
C9 O9 Eu1 136.4(8)
C17 O17 Ni2 127.7(7)
C36 O36 Eu2 134.8(7)
C27 O27 Eu4 136.3(9)
C35 O35 Eu1 130.8(9)
C38 O38 Ni5 128.2(9)
C9 O10 Ni1 125.4(7)
C33 O33 Eu3 136.0(9)
C25 O26 Ni5 124.7(8)
C29 O29 Eu2 94.6(7)
C25 O25 Eu3 138.8(8)
C27 O28 Ni5 125.1(9)
C37 O37 Ni1 136.1(9)
N1 O39 Eu1 94.8(7)
N2 O42 Eu4 95.6(8)
C29 O30 Eu2 95.4(8)
N2 O43 Eu4 95.7(7)
O7 C7 Eu3 42.3(5)
N1 O40 Eu1 95.2(8)
O2 C2 Eu2 43.4(5)
O29 C29 Eu2 59.3(7)
O29 C29 O30 117.9(12)
O29 C29 C30 120.7(13)
O30 C29 Eu2 58.7(7)
O30 C29 C30 121.4(14)
C30 C29 Eu2 177.1(11)
O39 N1 Eu1 59.3(6)
O40 N1 Eu1 59.6(7)
O40 N1 O39 118.9(11)
O41 N1 Eu1 179.1(14)
O41 N1 O39 120.8(13)
O41 N1 O40 120.3(14)
O4 C4 Eu1 43.0(5)
O18 C17 O17 124.8(11)
O18 C17 C18 118.4(11)
O17 C17 C18 116.7(11)
O26 C25 O25 125.9(12)
O26 C25 C26 117.8(13)
O25 C25 C26 116.3(13)
O5 C5 Eu4 41.0(5)
O27 C27 O28 126.6(12)
O27 C27 C28 119.4(14)
O28 C27 C28 113.9(14)
O9 C9 C10 116.2(11)
O10 C9 O9 126.6(11)
O10 C9 C10 117.3(11)

loop_
_geom_bond_atom_site_label_1
_geom_bond_atom_site_label_2
_geom_bond_distance
Eu1 Ni2 3.3556(15)
Eu1 Ni1 3.3695(18)
Eu1 O1 2.400(8)
Eu1 O4 2.313(8)
Eu1 O3 2.389(8)
Eu1 O15 2.412(8)
Eu1 O9 2.369(8)
Eu1 O35 2.420(9)
Eu1 O39 2.492(9)
Eu1 O40 2.502(10)
Eu1 N1 2.889(12)
Eu1 C4 3.143(12)
Eu3 Ni4 3.3772(16)
Eu3 Ni5 3.3911(16)
Eu3 O7 2.331(8)
Eu3 O8 2.382(8)
Eu3 O6 2.364(8)
Eu3 O24 2.425(7)
Eu3 O31 2.529(9)
Eu3 O32 2.477(8)
Eu3 C31 2.880(13)
Eu3 O33 2.422(8)
Eu3 O25 2.373(8)
Eu3 C7 3.184(13)
Eu2 Ni2 3.3653(16)
Eu2 Ni1 3.3982(16)
Eu2 O1 2.431(8)
Eu2 O3 2.378(8)
Eu2 O2 2.352(8)
Eu2 O13 2.399(8)
Eu2 O12 2.351(8)
Eu2 O36 2.451(8)
Eu2 O29 2.481(9)
Eu2 O30 2.468(10)
Eu2 C2 3.179(13)
Eu2 C29 2.876(14)
Eu4 Ni4 3.3544(15)
Eu4 Ni5 3.3647(19)
Eu4 O8 2.380(8)
Eu4 O5 2.321(8)
Eu4 O6 2.376(7)
Eu4 O22 2.406(8)
Eu4 N2 2.904(12)
Eu4 O27 2.404(9)
Eu4 O42 2.485(10)
Eu4 O43 2.504(10)
Eu4 O34 2.452(10)
Eu4 C5 3.206(14)
Ni4 O7 2.031(8)
Ni4 O5 2.040(7)
Ni4 O6 2.109(8)
Ni4 O21 2.075(8)
Ni4 O23 2.048(7)
Ni4 O20 2.045(8)
Ni2 O4 2.026(7)
Ni2 O3 2.107(8)
Ni2 O2 2.028(8)
Ni2 O16 2.066(8)
Ni2 O14 2.061(7)
Ni2 O17 2.031(8)
Ni1 O1 2.124(8)
Ni1 O4 2.073(8)
Ni1 O2 2.047(7)
Ni1 O11 2.028(9)
Ni1 O10 2.017(8)
Ni1 O37 2.095(9)
Ni5 O7 2.056(8)
Ni5 O8 2.127(9)
Ni5 O5 2.070(8)
Ni5 O38 2.101(9)
Ni5 O26 2.035(9)
Ni5 O28 2.007(8)
Ni3 O16 2.083(7)
Ni3 O21 2.109(7)
Ni3 O23 2.118(7)
Ni3 O19 2.002(8)
Ni3 O14 2.103(8)
Ni3 O18 2.020(8)
O7 C7 1.435(14)
O1 C1 1.415(13)
O8 C8 1.434(14)
O5 C5 1.438(14)
O4 C4 1.433(14)
O3 C3 1.535(17)
O6 C6 1.738(16)
O2 C2 1.441(14)
O16 C15 1.293(14)
O21 C21 1.255(15)
O23 C23 1.266(14)
O20 C19 1.270(14)
O15 C15 1.224(14)
O24 C23 1.263(14)
O13 C13 1.273(14)
O31 C31 1.274(14)
O19 C19 1.241(14)
O32 C31 1.265(15)
O14 C13 1.282(14)
O11 C11 1.263(15)
O22 C21 1.278(15)
O18 C17 1.250(14)
O12 C11 1.288(15)
C19 C20 1.503(16)
N2 O42 1.281(14)
N2 O43 1.245(15)
N2 O44 1.262(15)
C31 C32 1.482(19)
C15 C16 1.503(16)
C23 C24 1.480(16)
C11 C12 1.492(18)
C21 C22 1.463(18)
C13 C14 1.495(16)
O9 C9 1.252(14)
O17 C17 1.267(14)
O36 C36 1.416(15)
O27 C27 1.254(17)
O35 C35 1.415(17)
O38 C38 1.376(17)
O10 C9 1.248(15)
O33 C33 1.462(17)
O26 C25 1.254(16)
O29 C29 1.267(16)
O25 C25 1.256(16)
O28 C27 1.258(17)
O37 C37 1.363(17)
O39 N1 1.269(15)
O30 C29 1.264(15)
O40 N1 1.234(15)
C29 C30 1.44(2)
N1 O41 1.232(16)
C17 C18 1.476(18)
C10 C9 1.526(16)
C25 C26 1.501(19)
C27 C28 1.523(18)
O45 C45 1.39(2)
O46 C46 1.34(2)
O47 C47 1.31(3)
